data_9017156
loop_
_publ_author_name
'Elmi, C.'
'Brigatti, M. F.'
'Guggenheim, S.'
'Pasquali, L.'
'Montecchi, M.'
'Malferrari, D.'
'Nannarone, S.'

_publ_section_title
;
 Sodian muscovite-2M1: crystal chemistry and surface features
;
_journal_name_full 'The Canadian Mineralogist'
_journal_page_first 5
_journal_page_last 14
_journal_volume 51
_journal_year 2013
_chemical_compound_source 'pegmatite in Northern Victoria Land, Antarctica'
_chemical_formula_sum 'Al2.842 F0.054 Fe0.07 H1.946 K0.865 Mg0.036 Na0.135 O11.946 Si3.044 Ti0.006'
_chemical_name_mineral Muscovite
_space_group_IT_number 15
_space_group_name_Hall '-C 2yc'
_space_group_name_H-M_alt 'C 1 2/c 1'
_symmetry_space_group_name_H-M 'C 1 2/c 1'
_cell_angle_alpha 90
_cell_angle_beta 95.763
_cell_angle_gamma 90
_cell_formula_units_Z 4
_cell_length_a 5.1969
_cell_length_b 9.0138
_cell_length_c 20.0835
_cell_volume 936.033
_database_code_amcsd 0019832
_exptl_crystal_density_diffrn 2.826
_cod_data_source_file inputs/fixed/downloads/07/07368.cif
_cod_data_source_block 07368
_cod_original_formula_sum '(K.865 Na.135) Al2.842 Fe.07 Mg.036 Ti.006 Si3.044 O11.946 (F.054 H1.946)'
_cod_database_code 9017156

loop_
_space_group_symop_operation_xyz
x,y,z
1/2+x,1/2+y,z
x,-y,1/2+z
1/2+x,1/2-y,1/2+z
-x,y,1/2-z
1/2-x,1/2+y,1/2-z
-x,-y,-z
1/2-x,1/2-y,-z

loop_
_atom_site_aniso_label
_atom_site_aniso_U_11
_atom_site_aniso_U_22
_atom_site_aniso_U_33
_atom_site_aniso_U_12
_atom_site_aniso_U_13
_atom_site_aniso_U_23
KA 0.02300 0.02200 0.02100 0.00000 0.00200 0.00000
NaA 0.02300 0.02200 0.02100 0.00000 0.00200 0.00000
AlM2 0.00700 0.00700 0.00900 0.00000 0.00100 0.00100
Fe2+M2 0.00700 0.00700 0.00900 0.00000 0.00100 0.00100
MgM2 0.00700 0.00700 0.00900 0.00000 0.00100 0.00100
TiM2 0.00700 0.00700 0.00900 0.00000 0.00100 0.00100
SiT1 0.00900 0.00900 0.01200 0.00000 0.00100 0.00000
AlT1 0.00900 0.00900 0.01200 0.00000 0.00100 0.00000
SiT2 0.00800 0.00700 0.01000 0.00000 0.00100 0.00000
AlT2 0.00800 0.00700 0.01000 0.00000 0.00100 0.00000
O1 0.01600 0.02000 0.01800 -0.00300 -0.00100 0.00400
O2 0.01500 0.01900 0.01600 0.00400 0.00000 -0.00100
O21 0.02200 0.01200 0.01500 0.00100 0.00300 0.00100
O3 0.01300 0.01000 0.01200 0.00000 0.00100 0.00000
O31 0.01100 0.01300 0.01200 0.00100 0.00100 0.00000
O-H4 0.01200 0.01300 0.01500 -0.00100 0.00200 -0.00300
F4 0.01200 0.01300 0.01500 -0.00100 0.00200 -0.00300

loop_
_atom_site_label
_atom_site_fract_x
_atom_site_fract_y
_atom_site_fract_z
_atom_site_occupancy
_atom_site_U_iso_or_equiv
_atom_site_type_symbol
_atom_site_attached_hydrogens
KA 0.00000 0.09860 0.25000 0.86500 0.02200 K 0
NaA 0.00000 0.09860 0.25000 0.13500 0.02200 Na 0
AlM2 0.24970 0.08330 0.00000 0.94300 0.00800 Al 0
Fe2+M2 0.24970 0.08330 0.00000 0.03500 0.00800 Fe 0
MgM2 0.24970 0.08330 0.00000 0.01800 0.00800 Mg 0
TiM2 0.24970 0.08330 0.00000 0.00300 0.00800 Ti 0
SiT1 0.45150 0.25850 0.13540 0.76100 0.01000 Si 0
AlT1 0.45150 0.25850 0.13540 0.23900 0.01000 Al 0
SiT2 0.96500 0.42970 0.13540 0.76100 0.00800 Si 0
AlT2 0.96500 0.42970 0.13540 0.23900 0.00800 Al 0
O1 0.74970 0.31120 0.15750 1.00000 0.01800 O 0
O2 0.24960 0.37010 0.16870 1.00000 0.01700 O 0
O21 0.41730 0.09340 0.16820 1.00000 0.01700 O 0
O3 0.38500 0.25180 0.05350 1.00000 0.01200 O 0
O31 0.96120 0.44380 0.05330 1.00000 0.01200 O 0
O-H4 0.95740 0.06220 0.05010 0.97300 0.01300 O 1
F4 0.95740 0.06220 0.05010 0.02700 0.01300 F 0

loop_
_cod_changelog_entry_id
_cod_changelog_entry_author
_cod_changelog_entry_date
_cod_changelog_entry_text
1
;cod-tools version 3.8.0
Id: cif_guess_AMCSD_atom_types 9574 2023-05-10 09:00:05Z saulius
;
2023-05-10T18:57:51+03:00
;Derived atom types and hydrogen counts
from atom names that follow the AMCSD naming convention
(Wat == water, O-H == hydroxyl).
;

loop_
_cod_related_entry_id
_cod_related_entry_database
_cod_related_entry_code
1 AMCSD 0019832
